data_4074130
loop_
_publ_author_name
'Chen, Liyi'
'Nie, Wan-Li'
'Paradies, Jan'
'Kehr, Gerald'
'Fr\"ohlich, Roland'
'Wedeking, Katrin'
'Erker, Gerhard'

_publ_section_title
;
 Insertion Reactions at Cyclobutylene-Bridgedansa-Metallocene
 Complexes:&#x00A0; A Quest for the Influence of Covering Phenylene Units
;
_journal_issue 22
_journal_name_full Organometallics
_journal_page_first 5333
_journal_paper_doi 10.1021/om0604268
_journal_volume 25
_journal_year 2006
_chemical_formula_sum 'C38.33 H35.33 N0.22 O Zr'
_chemical_formula_weight 606.32
_chemical_name_systematic
; 
 ? 
;
_space_group_IT_number 147
_symmetry_cell_setting trigonal
_symmetry_space_group_name_Hall '-P 3'
_symmetry_space_group_name_H-M 'P -3'
_atom_sites_solution_hydrogens geom
_atom_sites_solution_primary direct
_atom_sites_solution_secondary difmap
_audit_creation_method SHELXL-97
_cell_angle_alpha 90.00
_cell_angle_beta 90.00
_cell_angle_gamma 120.00
_cell_formula_units_Z 6
_cell_length_a 18.133(1)
_cell_length_b 18.133(1)
_cell_length_c 15.654(1)
_cell_measurement_temperature 198(2)
_cell_volume 4457.5(4)
_computing_cell_refinement 'Collect (Nonius B.V., 1998)'
_computing_data_collection 'Collect (Nonius B.V., 1998)'
_computing_data_reduction 'Denzo-SMN (Otwinowski & Minor, 1997)'
_computing_molecular_graphics 'Diamond (Brandenburg, 1997)'
_computing_publication_material 'SHELXL-97 (Sheldrick, 1997)'
_computing_structure_refinement 'SHELXL-97 (Sheldrick, 1997)'
_computing_structure_solution 'SHELXS-97 (Sheldrick, 1990)'
_diffrn_ambient_temperature 198(2)
_diffrn_measured_fraction_theta_full 0.986
_diffrn_measured_fraction_theta_max 0.986
_diffrn_measurement_device_type 'Nonius KappaCCD'
_diffrn_measurement_method '\w and \f scans'
_diffrn_radiation_monochromator graphite
_diffrn_radiation_source 'rotating anode Nonius FR591'
_diffrn_radiation_type MoK\a
_diffrn_radiation_wavelength 0.71073
_diffrn_reflns_av_R_equivalents 0.0323
_diffrn_reflns_av_sigmaI/netI 0.0477
_diffrn_reflns_limit_h_max 21
_diffrn_reflns_limit_h_min -19
_diffrn_reflns_limit_k_max 12
_diffrn_reflns_limit_k_min -24
_diffrn_reflns_limit_l_max 15
_diffrn_reflns_limit_l_min -20
_diffrn_reflns_number 15781
_diffrn_reflns_theta_full 28.27
_diffrn_reflns_theta_max 28.27
_diffrn_reflns_theta_min 1.84
_exptl_absorpt_coefficient_mu 0.400
_exptl_absorpt_correction_T_max 0.9243
_exptl_absorpt_correction_T_min 0.8895
_exptl_absorpt_correction_type multi-scan
_exptl_absorpt_process_details 'SORTAV (Blessing, 1995 & 1997)'
_exptl_crystal_colour yellow-orange
_exptl_crystal_density_diffrn 1.355
_exptl_crystal_density_method 'not measured'
_exptl_crystal_description block
_exptl_crystal_F_000 1889
_exptl_crystal_size_max 0.30
_exptl_crystal_size_mid 0.20
_exptl_crystal_size_min 0.20
_refine_diff_density_max 0.833
_refine_diff_density_min -0.619
_refine_diff_density_rms 0.066
_refine_ls_extinction_method none
_refine_ls_goodness_of_fit_ref 1.043
_refine_ls_hydrogen_treatment riding
_refine_ls_matrix_type full
_refine_ls_number_parameters 397
_refine_ls_number_reflns 7285
_refine_ls_number_restraints 0
_refine_ls_restrained_S_all 1.043
_refine_ls_R_factor_all 0.0611
_refine_ls_R_factor_gt 0.0403
_refine_ls_shift/su_max 0.001
_refine_ls_shift/su_mean 0.000
_refine_ls_structure_factor_coef Fsqd
_refine_ls_weighting_details 'calc w=1/[\s^2^(Fo^2^)+(0.0413P)^2^+2.5088P] where P=(Fo^2^+2Fc^2^)/3'
_refine_ls_weighting_scheme calc
_refine_ls_wR_factor_gt 0.0922
_refine_ls_wR_factor_ref 0.1002
_reflns_number_gt 5641
_reflns_number_total 7285
_reflns_threshold_expression >2sigma(I)
_cod_data_source_file om0604268si20060517_072531.cif
_cod_data_source_block erk3253
_cod_original_sg_symbol_H-M P-3
_cod_database_code 4074130

loop_
_symmetry_equiv_pos_as_xyz
'x, y, z'
'-y, x-y, z'
'-x+y, -x, z'
'-x, -y, -z'
'y, -x+y, -z'
'x-y, x, -z'

loop_
_atom_site_label
_atom_site_type_symbol
_atom_site_fract_x
_atom_site_fract_y
_atom_site_fract_z
_atom_site_U_iso_or_equiv
_atom_site_adp_type
_atom_site_occupancy
_atom_site_symmetry_multiplicity
_atom_site_calc_flag
_atom_site_refinement_flags
_atom_site_disorder_assembly
_atom_site_disorder_group
Zr1 Zr 0.399969(13) 0.051474(13) 0.751209(13) 0.02443(7) Uani 1 1 d . A .
O O 0.42743(11) -0.00362(11) 0.63557(10) 0.0359(4) Uani 1 1 d . . .
C1A C 0.41508(16) 0.19388(15) 0.77344(15) 0.0325(5) Uani 1 1 d . . .
H1A H 0.3631 0.1924 0.7861 0.039 Uiso 1 1 calc R . .
C2A C 0.47108(16) 0.18966(16) 0.83424(15) 0.0351(5) Uani 1 1 d . A .
C3A C 0.53652(15) 0.18651(15) 0.78901(16) 0.0350(5) Uani 1 1 d . . .
H3A H 0.5804 0.1793 0.8136 0.042 Uiso 1 1 calc R . .
C4A C 0.57480(16) 0.20140(15) 0.62647(17) 0.0385(6) Uani 1 1 d . . .
H4A H 0.6247 0.1970 0.6317 0.046 Uiso 1 1 calc R . .
C5A C 0.54876(17) 0.21301(16) 0.54872(17) 0.0435(6) Uani 1 1 d . . .
H5A H 0.5814 0.2172 0.4996 0.052 Uiso 1 1 calc R . .
C6A C 0.47408(18) 0.21909(16) 0.53906(17) 0.0423(6) Uani 1 1 d . . .
H6A H 0.4583 0.2280 0.4838 0.051 Uiso 1 1 calc R . .
C7A C 0.42457(16) 0.21245(15) 0.60733(16) 0.0369(6) Uani 1 1 d . . .
H7A H 0.3742 0.2155 0.6000 0.044 Uiso 1 1 calc R . .
C8A C 0.45007(15) 0.20078(14) 0.68991(15) 0.0306(5) Uani 1 1 d . . .
C9A C 0.52594(14) 0.19595(14) 0.69982(15) 0.0313(5) Uani 1 1 d . . .
C10A C 0.4582(2) 0.18700(19) 0.93072(16) 0.0479(7) Uani 1 1 d . . .
C13A C 0.48421(15) 0.01298(14) 0.69040(14) 0.0293(5) Uani 1 1 d . . .
C14A C 0.55583(15) -0.00148(14) 0.67483(15) 0.0300(5) Uani 1 1 d . . .
C15A C 0.57015(17) -0.02829(15) 0.59596(16) 0.0363(6) Uani 1 1 d . . .
H15A H 0.5322 -0.0387 0.5498 0.044 Uiso 1 1 calc R . .
C16A C 0.63899(18) -0.03969(17) 0.58504(18) 0.0450(7) Uani 1 1 d . . .
H16A H 0.6491 -0.0569 0.5311 0.054 Uiso 1 1 calc R . .
C17A C 0.69357(17) -0.02611(16) 0.6525(2) 0.0447(7) Uani 1 1 d . . .
H17A H 0.7410 -0.0342 0.6448 0.054 Uiso 1 1 calc R . .
C18A C 0.67939(16) -0.00071(16) 0.73136(18) 0.0417(6) Uani 1 1 d . . .
H18A H 0.7164 0.0075 0.7779 0.050 Uiso 1 1 calc R . .
C19A C 0.61157(15) 0.01253(15) 0.74213(16) 0.0347(5) Uani 1 1 d . . .
H19A H 0.6027 0.0313 0.7958 0.042 Uiso 1 1 calc R . .
C1B C 0.28459(16) -0.02247(17) 0.86089(14) 0.0353(5) Uani 1 1 d . A .
H1B H 0.2393 -0.0105 0.8573 0.042 Uiso 1 1 calc R . .
C2B C 0.36001(17) 0.02469(17) 0.90807(14) 0.0363(6) Uani 1 1 d . . .
C3B C 0.41378(16) -0.00951(16) 0.89066(14) 0.0341(5) Uani 1 1 d . A .
H3B H 0.4706 0.0130 0.9103 0.041 Uiso 1 1 calc R . .
C4B C 0.38752(17) -0.14489(16) 0.80645(16) 0.0388(6) Uani 1 1 d . . .
H4B H 0.4408 -0.1409 0.8184 0.047 Uiso 1 1 calc R . .
C5B C 0.32792(19) -0.20989(17) 0.75785(19) 0.0499(7) Uani 1 1 d . . .
H5B H 0.3403 -0.2516 0.7366 0.060 Uiso 1 1 calc R . .
C6B C 0.24818(19) -0.21724(17) 0.73806(19) 0.0502(7) Uani 1 1 d . . .
H6B H 0.2084 -0.2634 0.7040 0.060 Uiso 1 1 calc R . .
C7B C 0.22814(16) -0.15870(16) 0.76745(16) 0.0406(6) Uani 1 1 d . A .
H7B H 0.1751 -0.1633 0.7532 0.049 Uiso 1 1 calc R . .
C8B C 0.28720(15) -0.09099(15) 0.81945(15) 0.0321(5) Uani 1 1 d . . .
C9B C 0.36804(15) -0.08350(15) 0.83862(14) 0.0319(5) Uani 1 1 d . A .
C10B C 0.38143(19) 0.1002(2) 0.96497(16) 0.0450(7) Uani 1 1 d . A .
C14B C 0.27783(15) 0.02094(15) 0.67184(15) 0.0317(5) Uani 1 1 d . . .
C15B C 0.24862(15) -0.03798(16) 0.60550(15) 0.0361(6) Uani 1 1 d . A .
H15B H 0.2828 -0.0616 0.5884 0.043 Uiso 1 1 calc R . .
C16B C 0.17185(17) -0.06438(18) 0.56266(16) 0.0448(7) Uani 1 1 d . . .
H16B H 0.1551 -0.1050 0.5178 0.054 Uiso 1 1 calc R A .
C17B C 0.12044(17) -0.03180(19) 0.58518(18) 0.0491(7) Uani 1 1 d . A .
H17B H 0.0678 -0.0501 0.5568 0.059 Uiso 1 1 calc R . .
C18B C 0.14675(18) 0.0277(2) 0.64952(19) 0.0522(7) Uani 1 1 d . . .
H18B H 0.1124 0.0515 0.6654 0.063 Uiso 1 1 calc R A .
C19B C 0.22349(17) 0.05334(18) 0.69155(18) 0.0443(6) Uani 1 1 d . A .
H19B H 0.2401 0.0946 0.7356 0.053 Uiso 1 1 calc R . .
C11A C 0.5146(4) 0.1689(5) 0.9908(3) 0.0584(17) Uani 0.588(7) 1 d P A 1
H11A H 0.5549 0.2191 1.0247 0.070 Uiso 0.588(7) 1 calc PR A 1
H11B H 0.5450 0.1437 0.9611 0.070 Uiso 0.588(7) 1 calc PR A 1
C11B C 0.4357(4) 0.1019(5) 1.0441(4) 0.0453(17) Uani 0.588(7) 1 d P A 1
H11C H 0.4348 0.0476 1.0547 0.054 Uiso 0.588(7) 1 calc PR A 1
H11D H 0.4249 0.1248 1.0970 0.054 Uiso 0.588(7) 1 calc PR A 1
C12A C 0.4442(13) 0.2589(11) 0.9546(12) 0.072(5) Uani 0.588(7) 1 d P A 1
H12A H 0.4910 0.3124 0.9323 0.108 Uiso 0.588(7) 1 calc PR A 1
H12B H 0.4422 0.2623 1.0170 0.108 Uiso 0.588(7) 1 calc PR A 1
H12C H 0.3902 0.2490 0.9303 0.108 Uiso 0.588(7) 1 calc PR A 1
C12B C 0.2949(4) 0.0935(4) 0.9924(4) 0.0556(17) Uani 0.588(7) 1 d P A 1
H12D H 0.2583 0.0379 1.0191 0.083 Uiso 0.588(7) 1 calc PR A 1
H12E H 0.2664 0.0995 0.9419 0.083 Uiso 0.588(7) 1 calc PR A 1
H12F H 0.3061 0.1388 1.0333 0.083 Uiso 0.588(7) 1 calc PR A 1
C11C C 0.4180(17) 0.2411(15) 0.9592(16) 0.058(6) Uani 0.412(7) 1 d P A 2
H11E H 0.4214 0.2828 0.9163 0.070 Uiso 0.412(7) 1 calc PR A 2
H11F H 0.4356 0.2669 1.0166 0.070 Uiso 0.412(7) 1 calc PR A 2
C11D C 0.3339(6) 0.1541(6) 0.9574(4) 0.050(2) Uani 0.412(7) 1 d P A 2
H11G H 0.3021 0.1439 0.9032 0.059 Uiso 0.412(7) 1 calc PR A 2
H11H H 0.2964 0.1459 1.0067 0.059 Uiso 0.412(7) 1 calc PR A 2
C12C C 0.5541(6) 0.2291(7) 0.9701(6) 0.062(3) Uani 0.412(7) 1 d P A 2
H12G H 0.5912 0.2835 0.9416 0.093 Uiso 0.412(7) 1 calc PR A 2
H12H H 0.5763 0.1903 0.9610 0.093 Uiso 0.412(7) 1 calc PR A 2
H12I H 0.5524 0.2388 1.0315 0.093 Uiso 0.412(7) 1 calc PR A 2
C12D C 0.3931(4) 0.0831(7) 1.0536(4) 0.065(3) Uani 0.412(7) 1 d P A 2
H12J H 0.3375 0.0447 1.0792 0.098 Uiso 0.412(7) 1 calc PR A 2
H12K H 0.4210 0.1367 1.0856 0.098 Uiso 0.412(7) 1 calc PR A 2
H12L H 0.4285 0.0564 1.0555 0.098 Uiso 0.412(7) 1 calc PR A 2
N100 N 0.0000(5) 0.0001(5) 0.8608(3) 0.114(3) Uiso 0.67 3 d SPR . .
C101 C 0.0554(4) -0.0326(5) 0.8832(3) 0.151(3) Uiso 0.67 1 d PR . .
H10A H 0.0555 -0.0383 0.9461 0.181 Uiso 0.67 1 calc PR . .
H10B H 0.1142 0.0091 0.8653 0.181 Uiso 0.67 1 calc PR . .
C102 C 0.0303(4) -0.1174(4) 0.8433(3) 0.147(3) Uiso 0.67 1 d PR . .
H10C H 0.0710 -0.1354 0.8603 0.221 Uiso 0.67 1 calc PR . .
H10D H 0.0306 -0.1123 0.7809 0.221 Uiso 0.67 1 calc PR . .
H10E H -0.0269 -0.1597 0.8625 0.221 Uiso 0.67 1 calc PR . .

loop_
_atom_site_aniso_label
_atom_site_aniso_U_11
_atom_site_aniso_U_22
_atom_site_aniso_U_33
_atom_site_aniso_U_23
_atom_site_aniso_U_13
_atom_site_aniso_U_12
Zr1 0.02677(12) 0.02658(12) 0.02193(11) -0.00237(8) -0.00124(8) 0.01483(10)
O 0.0386(10) 0.0425(10) 0.0302(8) -0.0068(7) -0.0034(7) 0.0230(8)
C1A 0.0373(13) 0.0316(12) 0.0356(12) -0.0085(10) -0.0041(10) 0.0224(11)
C2A 0.0424(14) 0.0334(13) 0.0325(12) -0.0122(10) -0.0088(11) 0.0213(12)
C3A 0.0317(13) 0.0309(13) 0.0418(14) -0.0070(11) -0.0113(11) 0.0153(11)
C4A 0.0292(13) 0.0273(12) 0.0512(16) -0.0010(11) 0.0050(11) 0.0083(10)
C5A 0.0427(15) 0.0322(13) 0.0421(15) -0.0019(11) 0.0109(12) 0.0087(12)
C6A 0.0474(16) 0.0337(14) 0.0344(13) 0.0008(11) -0.0044(12) 0.0118(12)
C7A 0.0368(14) 0.0300(13) 0.0408(14) -0.0023(11) -0.0057(11) 0.0144(11)
C8A 0.0303(12) 0.0233(11) 0.0365(12) -0.0050(9) -0.0041(10) 0.0123(10)
C9A 0.0271(12) 0.0236(11) 0.0388(13) -0.0020(10) -0.0011(10) 0.0094(10)
C10A 0.0644(19) 0.0595(18) 0.0318(13) -0.0187(13) -0.0123(13) 0.0401(16)
C13A 0.0334(12) 0.0243(11) 0.0288(11) 0.0006(9) 0.0023(10) 0.0134(10)
C14A 0.0297(12) 0.0261(11) 0.0346(12) 0.0022(10) 0.0065(10) 0.0143(10)
C15A 0.0436(14) 0.0307(13) 0.0347(13) -0.0009(10) 0.0052(11) 0.0186(12)
C16A 0.0486(16) 0.0369(14) 0.0522(16) -0.0002(12) 0.0202(14) 0.0234(13)
C17A 0.0350(14) 0.0292(13) 0.072(2) 0.0034(13) 0.0120(14) 0.0177(12)
C18A 0.0350(14) 0.0311(13) 0.0583(17) 0.0018(12) -0.0046(12) 0.0159(11)
C19A 0.0351(13) 0.0314(13) 0.0369(13) 0.0008(10) 0.0016(11) 0.0160(11)
C1B 0.0341(13) 0.0496(15) 0.0258(11) 0.0064(11) 0.0049(10) 0.0236(12)
C2B 0.0412(14) 0.0516(15) 0.0219(11) 0.0025(11) 0.0029(10) 0.0276(13)
C3B 0.0341(13) 0.0457(15) 0.0264(11) 0.0026(10) -0.0014(10) 0.0228(12)
C4B 0.0426(14) 0.0347(13) 0.0422(14) 0.0074(11) 0.0019(12) 0.0216(12)
C5B 0.0582(19) 0.0324(14) 0.0616(18) 0.0029(13) -0.0012(15) 0.0245(14)
C6B 0.0463(16) 0.0281(14) 0.0595(18) 0.0041(13) -0.0051(14) 0.0060(12)
C7B 0.0294(13) 0.0377(14) 0.0425(14) 0.0126(12) 0.0005(11) 0.0077(11)
C8B 0.0297(12) 0.0350(13) 0.0293(12) 0.0118(10) 0.0056(10) 0.0144(10)
C9B 0.0329(13) 0.0357(13) 0.0274(11) 0.0083(10) 0.0027(10) 0.0174(11)
C10B 0.0588(18) 0.0639(19) 0.0267(12) -0.0100(12) -0.0048(12) 0.0414(16)
C14B 0.0305(12) 0.0303(12) 0.0299(12) 0.0046(10) -0.0011(10) 0.0119(10)
C15B 0.0312(12) 0.0392(14) 0.0324(12) 0.0046(11) -0.0006(10) 0.0135(11)
C16B 0.0403(15) 0.0457(16) 0.0342(13) -0.0025(12) -0.0078(12) 0.0110(13)
C17B 0.0316(14) 0.0582(18) 0.0452(16) 0.0098(14) -0.0075(12) 0.0133(13)
C18B 0.0412(16) 0.067(2) 0.0588(18) 0.0041(16) -0.0027(14) 0.0344(15)
C19B 0.0375(14) 0.0496(16) 0.0526(16) -0.0063(13) -0.0084(12) 0.0270(13)
C11A 0.058(4) 0.071(5) 0.032(3) -0.013(3) -0.015(2) 0.022(3)
C11B 0.053(4) 0.049(3) 0.024(2) -0.007(2) -0.010(2) 0.018(3)
C12A 0.109(12) 0.046(5) 0.049(5) -0.014(4) 0.027(6) 0.029(6)
C12B 0.060(3) 0.068(4) 0.048(3) -0.016(3) 0.005(3) 0.039(3)
C11C 0.105(16) 0.071(14) 0.034(5) 0.004(7) 0.016(8) 0.070(14)
C11D 0.076(6) 0.068(6) 0.030(3) 0.005(3) 0.015(4) 0.055(5)
C12C 0.078(6) 0.065(6) 0.051(5) -0.030(4) -0.036(5) 0.041(5)
C12D 0.099(9) 0.083(9) 0.039(5) -0.011(5) -0.014(6) 0.065(9)

loop_
_atom_type_symbol
_atom_type_description
_atom_type_scat_dispersion_real
_atom_type_scat_dispersion_imag
_atom_type_scat_source
C C 0.0033 0.0016 'International Tables Vol C Tables 4.2.6.8 and 6.1.1.4'
H H 0.0000 0.0000 'International Tables Vol C Tables 4.2.6.8 and 6.1.1.4'
N N 0.0061 0.0033 'International Tables Vol C Tables 4.2.6.8 and 6.1.1.4'
O O 0.0106 0.0060 'International Tables Vol C Tables 4.2.6.8 and 6.1.1.4'
Zr Zr -2.9673 0.5597 'International Tables Vol C Tables 4.2.6.8 and 6.1.1.4'

loop_
_geom_angle_atom_site_label_1
_geom_angle_atom_site_label_2
_geom_angle_atom_site_label_3
_geom_angle
_geom_angle_site_symmetry_1
_geom_angle_site_symmetry_3
C13A Zr1 O 32.92(7) . .
C13A Zr1 C14B 114.86(9) . .
O Zr1 C14B 82.03(7) . .
C13A Zr1 C1A 131.39(8) . .
O Zr1 C1A 130.08(7) . .
C14B Zr1 C1A 85.41(8) . .
C13A Zr1 C1B 130.87(8) . .
O Zr1 C1B 128.70(8) . .
C14B Zr1 C1B 78.49(8) . .
C1A Zr1 C1B 95.09(8) . .
C13A Zr1 C3B 89.91(8) . .
O Zr1 C3B 114.33(7) . .
C14B Zr1 C3B 130.10(8) . .
C1A Zr1 C3B 110.63(8) . .
C1B Zr1 C3B 53.98(8) . .
C13A Zr1 C2A 116.61(8) . .
O Zr1 C2A 137.72(7) . .
C14B Zr1 C2A 117.28(8) . .
C1A Zr1 C2A 32.94(8) . .
C1B Zr1 C2A 93.07(8) . .
C3B Zr1 C2A 82.88(8) . .
C13A Zr1 C3A 84.78(8) . .
O Zr1 C3A 106.98(7) . .
C14B Zr1 C3A 134.55(8) . .
C1A Zr1 C3A 54.21(8) . .
C1B Zr1 C3A 120.45(8) . .
C3B Zr1 C3A 87.60(8) . .
C2A Zr1 C3A 32.28(8) . .
C13A Zr1 C2B 122.53(8) . .
O Zr1 C2B 143.35(7) . .
C14B Zr1 C2B 108.73(8) . .
C1A Zr1 C2B 86.32(8) . .
C1B Zr1 C2B 32.33(8) . .
C3B Zr1 C2B 32.62(8) . .
C2A Zr1 C2B 69.37(8) . .
C3A Zr1 C2B 90.37(8) . .
C13A Zr1 C8A 103.76(8) . .
O Zr1 C8A 97.33(7) . .
C14B Zr1 C8A 81.15(8) . .
C1A Zr1 C8A 32.84(7) . .
C1B Zr1 C8A 125.31(8) . .
C3B Zr1 C8A 136.56(8) . .
C2A Zr1 C8A 54.00(8) . .
C3A Zr1 C8A 53.81(8) . .
C2B Zr1 C8A 118.64(8) . .
C13A Zr1 C8B 100.96(8) . .
O Zr1 C8B 97.42(7) . .
C14B Zr1 C8B 78.59(8) . .
C1A Zr1 C8B 126.95(8) . .
C1B Zr1 C8B 32.33(8) . .
C3B Zr1 C8B 53.58(8) . .
C2A Zr1 C8B 122.21(8) . .
C3A Zr1 C8B 140.38(8) . .
C2B Zr1 C8B 53.32(8) . .
C8A Zr1 C8B 152.94(7) . .
C13A Zr1 C9A 77.58(8) . .
O Zr1 C9A 85.42(7) . .
C14B Zr1 C9A 108.89(8) . .
C1A Zr1 C9A 53.83(8) . .
C1B Zr1 C9A 145.84(8) . .
C3B Zr1 C9A 118.79(8) . .
C2A Zr1 C9A 53.44(8) . .
C3A Zr1 C9A 32.37(8) . .
C2B Zr1 C9A 121.05(8) . .
C8A Zr1 C9A 32.12(7) . .
C8B Zr1 C9A 172.36(7) . .
C13A Zr1 C9B 77.97(8) . .
O Zr1 C9B 90.00(7) . .
C14B Zr1 C9B 108.41(8) . .
C1A Zr1 C9B 139.59(8) . .
C1B Zr1 C9B 53.49(8) . .
C3B Zr1 C9B 32.33(8) . .
C2A Zr1 C9B 115.13(8) . .
C3A Zr1 C9B 115.88(8) . .
C2B Zr1 C9B 53.38(8) . .
C8A Zr1 C9B 168.77(7) . .
C8B Zr1 C9B 32.06(7) . .
C9A Zr1 C9B 141.35(7) . .
C13A O Zr1 71.30(13) . .
C2A C1A C8A 108.6(2) . .
C2A C1A Zr1 75.41(13) . .
C8A C1A Zr1 77.07(13) . .
C3A C2A C1A 107.8(2) . .
C3A C2A C10A 128.0(2) . .
C1A C2A C10A 124.2(2) . .
C3A C2A Zr1 73.97(13) . .
C1A C2A Zr1 71.65(13) . .
C10A C2A Zr1 118.89(18) . .
C2A C3A C9A 108.6(2) . .
C2A C3A Zr1 73.75(14) . .
C9A C3A Zr1 76.29(13) . .
C5A C4A C9A 118.7(2) . .
C4A C5A C6A 121.7(2) . .
C7A C6A C5A 121.4(2) . .
C6A C7A C8A 118.5(2) . .
C7A C8A C9A 120.1(2) . .
C7A C8A C1A 132.8(2) . .
C9A C8A C1A 107.1(2) . .
C7A C8A Zr1 121.68(15) . .
C9A C8A Zr1 74.89(13) . .
C1A C8A Zr1 70.08(13) . .
C4A C9A C8A 119.5(2) . .
C4A C9A C3A 132.8(2) . .
C8A C9A C3A 107.7(2) . .
C4A C9A Zr1 121.54(15) . .
C8A C9A Zr1 72.99(13) . .
C3A C9A Zr1 71.34(13) . .
C12A C10A C2A 108.1(7) . .
C12A C10A C11A 117.0(8) . .
C2A C10A C11A 120.2(3) . .
C12A C10A C11C 16.0(16) . .
C2A C10A C11C 112.2(9) . .
C11A C10A C11C 122.1(10) . .
C12A C10A C10B 109.5(8) . .
C2A C10A C10B 114.3(2) . .
C11A C10A C10B 85.9(3) . .
C11C C10A C10B 94.3(9) . .
C12A C10A C12C 95.9(9) . .
C2A C10A C12C 104.4(4) . .
C11A C10A C12C 37.1(4) . .
C11C C10A C12C 108.9(11) . .
C10B C10A C12C 122.6(5) . .
O C13A C14A 122.4(2) . .
O C13A Zr1 75.79(13) . .
C14A C13A Zr1 161.75(17) . .
C19A C14A C15A 119.2(2) . .
C19A C14A C13A 117.9(2) . .
C15A C14A C13A 122.9(2) . .
C16A C15A C14A 120.2(2) . .
C15A C16A C17A 120.1(2) . .
C16A C17A C18A 120.3(2) . .
C19A C18A C17A 119.9(3) . .
C18A C19A C14A 120.4(2) . .
C2B C1B C8B 108.9(2) . .
C2B C1B Zr1 74.78(14) . .
C8B C1B Zr1 76.84(13) . .
C1B C2B C3B 107.8(2) . .
C1B C2B C10B 126.3(2) . .
C3B C2B C10B 126.0(2) . .
C1B C2B Zr1 72.90(13) . .
C3B C2B Zr1 72.84(13) . .
C10B C2B Zr1 118.50(18) . .
C2B C3B C9B 108.5(2) . .
C2B C3B Zr1 74.54(13) . .
C9B C3B Zr1 77.24(13) . .
C5B C4B C9B 118.4(2) . .
C4B C5B C6B 122.2(3) . .
C7B C6B C5B 120.6(3) . .
C6B C7B C8B 119.3(2) . .
C7B C8B C1B 132.7(2) . .
C7B C8B C9B 119.8(2) . .
C1B C8B C9B 107.5(2) . .
C7B C8B Zr1 120.36(16) . .
C1B C8B Zr1 70.83(13) . .
C9B C8B Zr1 74.46(13) . .
C4B C9B C3B 133.2(2) . .
C4B C9B C8B 119.7(2) . .
C3B C9B C8B 107.1(2) . .
C4B C9B Zr1 121.71(16) . .
C3B C9B Zr1 70.43(13) . .
C8B C9B Zr1 73.48(13) . .
C12D C10B C2B 111.5(5) . .
C12D C10B C12B 88.2(4) . .
C2B C10B C12B 107.2(3) . .
C12D C10B C11B 25.9(3) . .
C2B C10B C11B 110.9(4) . .
C12B C10B C11B 112.2(3) . .
C12D C10B C10A 112.6(4) . .
C2B C10B C10A 113.6(2) . .
C12B C10B C10A 121.1(3) . .
C11B C10B C10A 91.0(3) . .
C12D C10B C11D 112.3(5) . .
C2B C10B C11D 122.5(4) . .
C12B C10B C11D 41.0(3) . .
C11B C10B C11D 124.8(4) . .
C10A C10B C11D 80.9(4) . .
C15B C14B C19B 114.0(2) . .
C15B C14B Zr1 121.83(18) . .
C19B C14B Zr1 123.93(18) . .
C14B C15B C16B 123.6(3) . .
C17B C16B C15B 120.2(3) . .
C16B C17B C18B 118.7(3) . .
C17B C18B C19B 120.3(3) . .
C18B C19B C14B 123.2(3) . .
C10A C11A C11B 92.5(4) . .
C10B C11B C11A 85.2(4) . .
C10A C11C C11D 83.4(12) . .
C11C C11D C10B 93.7(9) . .
C101 N100 C101 114.3(6) . 2
C101 N100 C101 114.2(5) . 3
C101 N100 C101 114.3(3) 2 3
N100 C101 C102 113.69(6) . .

loop_
_geom_bond_atom_site_label_1
_geom_bond_atom_site_label_2
_geom_bond_distance
_geom_bond_site_symmetry_2
Zr1 C13A 2.189(2) .
Zr1 O 2.2406(16) .
Zr1 C14B 2.351(2) .
Zr1 C1A 2.481(2) .
Zr1 C1B 2.513(2) .
Zr1 C3B 2.516(2) .
Zr1 C2A 2.530(2) .
Zr1 C3A 2.533(2) .
Zr1 C2B 2.537(2) .
Zr1 C8A 2.572(2) .
Zr1 C8B 2.591(2) .
Zr1 C9A 2.597(2) .
Zr1 C9B 2.604(2) .
O C13A 1.256(3) .
C1A C2A 1.421(3) .
C1A C8A 1.431(3) .
C2A C3A 1.407(3) .
C2A C10A 1.525(3) .
C3A C9A 1.431(3) .
C4A C5A 1.359(4) .
C4A C9A 1.423(3) .
C5A C6A 1.421(4) .
C6A C7A 1.362(4) .
C7A C8A 1.424(3) .
C8A C9A 1.430(3) .
C10A C12A 1.494(18) .
C10A C11A 1.542(6) .
C10A C11C 1.55(2) .
C10A C10B 1.585(4) .
C10A C12C 1.631(9) .
C13A C14A 1.468(3) .
C14A C19A 1.393(3) .
C14A C15A 1.398(3) .
C15A C16A 1.374(4) .
C16A C17A 1.383(4) .
C17A C18A 1.385(4) .
C18A C19A 1.376(3) .
C1B C2B 1.406(4) .
C1B C8B 1.423(3) .
C2B C3B 1.419(3) .
C2B C10B 1.512(4) .
C3B C9B 1.428(3) .
C4B C5B 1.365(4) .
C4B C9B 1.418(3) .
C5B C6B 1.418(4) .
C6B C7B 1.363(4) .
C7B C8B 1.415(4) .
C8B C9B 1.435(3) .
C10B C12D 1.460(6) .
C10B C12B 1.572(6) .
C10B C11B 1.573(6) .
C10B C11D 1.599(7) .
C14B C15B 1.391(3) .
C14B C19B 1.411(3) .
C15B C16B 1.397(3) .
C16B C17B 1.376(4) .
C17B C18B 1.376(4) .
C18B C19B 1.392(4) .
C11A C11B 1.575(10) .
C11C C11D 1.55(3) .
N100 C101 1.4425(14) .
N100 C101 1.441(11) 2
N100 C101 1.442(10) 3
C101 C102 1.5033(13) .

loop_
_geom_torsion_atom_site_label_1
_geom_torsion_atom_site_label_2
_geom_torsion_atom_site_label_3
_geom_torsion_atom_site_label_4
_geom_torsion
_geom_torsion_site_symmetry_1
C14B Zr1 O C13A -176.03(14) .
C1A Zr1 O C13A 106.88(15) .
C1B Zr1 O C13A -107.77(15) .
C3B Zr1 O C13A -45.46(15) .
C2A Zr1 O C13A 61.71(17) .
C3A Zr1 O C13A 49.71(15) .
C2B Zr1 O C13A -65.25(18) .
C8A Zr1 O C13A 104.03(14) .
C8B Zr1 O C13A -98.72(14) .
C9A Zr1 O C13A 74.15(14) .
C9B Zr1 O C13A -67.44(14) .
C13A Zr1 C1A C2A -74.78(18) .
O Zr1 C1A C2A -118.66(14) .
C14B Zr1 C1A C2A 165.78(15) .
C1B Zr1 C1A C2A 87.79(15) .
C3B Zr1 C1A C2A 34.46(17) .
C3A Zr1 C1A C2A -36.48(14) .
C2B Zr1 C1A C2A 56.64(15) .
C8A Zr1 C1A C2A -113.5(2) .
C8B Zr1 C1A C2A 93.76(16) .
C9A Zr1 C1A C2A -76.77(16) .
C9B Zr1 C1A C2A 52.6(2) .
C13A Zr1 C1A C8A 38.67(18) .
O Zr1 C1A C8A -5.21(17) .
C14B Zr1 C1A C8A -80.77(14) .
C1B Zr1 C1A C8A -158.76(14) .
C3B Zr1 C1A C8A 147.91(13) .
C2A Zr1 C1A C8A 113.5(2) .
C3A Zr1 C1A C8A 76.97(15) .
C2B Zr1 C1A C8A 170.09(14) .
C8B Zr1 C1A C8A -152.79(13) .
C9A Zr1 C1A C8A 36.68(13) .
C9B Zr1 C1A C8A 166.00(13) .
C8A C1A C2A C3A -4.9(3) .
Zr1 C1A C2A C3A 65.69(17) .
C8A C1A C2A C10A 176.4(2) .
Zr1 C1A C2A C10A -113.0(2) .
C8A C1A C2A Zr1 -70.64(16) .
C13A Zr1 C2A C3A 10.50(17) .
O Zr1 C2A C3A -21.85(19) .
C14B Zr1 C2A C3A -131.43(14) .
C1A Zr1 C2A C3A -115.4(2) .
C1B Zr1 C2A C3A 149.94(15) .
C3B Zr1 C2A C3A 96.82(15) .
C2B Zr1 C2A C3A 127.51(16) .
C8A Zr1 C2A C3A -77.49(16) .
C8B Zr1 C2A C3A 135.03(14) .
C9A Zr1 C2A C3A -37.36(14) .
C9B Zr1 C2A C3A 99.21(15) .
C13A Zr1 C2A C1A 125.94(15) .
O Zr1 C2A C1A 93.59(17) .
C14B Zr1 C2A C1A -15.99(17) .
C1B Zr1 C2A C1A -94.62(15) .
C3B Zr1 C2A C1A -147.74(16) .
C3A Zr1 C2A C1A 115.4(2) .
C2B Zr1 C2A C1A -117.05(16) .
C8A Zr1 C2A C1A 37.95(14) .
C8B Zr1 C2A C1A -109.53(15) .
C9A Zr1 C2A C1A 78.08(15) .
C9B Zr1 C2A C1A -145.35(14) .
C13A Zr1 C2A C10A -114.49(19) .
O Zr1 C2A C10A -146.85(17) .
C14B Zr1 C2A C10A 103.57(19) .
C1A Zr1 C2A C10A 119.6(3) .
C1B Zr1 C2A C10A 24.9(2) .
C3B Zr1 C2A C10A -28.18(19) .
C3A Zr1 C2A C10A -125.0(3) .
C2B Zr1 C2A C10A 2.51(18) .
C8A Zr1 C2A C10A 157.5(2) .
C8B Zr1 C2A C10A 10.0(2) .
C9A Zr1 C2A C10A -162.4(2) .
C9B Zr1 C2A C10A -25.8(2) .
C1A C2A C3A C9A 4.8(3) .
C10A C2A C3A C9A -176.6(2) .
Zr1 C2A C3A C9A 68.96(16) .
C1A C2A C3A Zr1 -64.16(17) .
C10A C2A C3A Zr1 114.4(3) .
C13A Zr1 C3A C2A -170.58(15) .
O Zr1 C3A C2A 164.82(14) .
C14B Zr1 C3A C2A 69.25(18) .
C1A Zr1 C3A C2A 37.25(14) .
C1B Zr1 C3A C2A -35.47(17) .
C3B Zr1 C3A C2A -80.45(15) .
C2B Zr1 C3A C2A -47.94(15) .
C8A Zr1 C3A C2A 78.15(15) .
C8B Zr1 C3A C2A -69.68(19) .
C9A Zr1 C3A C2A 114.5(2) .
C9B Zr1 C3A C2A -96.66(15) .
C13A Zr1 C3A C9A 74.97(14) .
O Zr1 C3A C9A 50.37(15) .
C14B Zr1 C3A C9A -45.20(19) .
C1A Zr1 C3A C9A -77.20(15) .
C1B Zr1 C3A C9A -149.92(13) .
C3B Zr1 C3A C9A 165.10(14) .
C2A Zr1 C3A C9A -114.5(2) .
C2B Zr1 C3A C9A -162.39(14) .
C8A Zr1 C3A C9A -36.30(13) .
C8B Zr1 C3A C9A 175.86(13) .
C9B Zr1 C3A C9A 148.89(13) .
C9A C4A C5A C6A -0.5(4) .
C4A C5A C6A C7A -0.9(4) .
C5A C6A C7A C8A 1.2(4) .
C6A C7A C8A C9A -0.2(3) .
C6A C7A C8A C1A 178.1(2) .
C6A C7A C8A Zr1 -90.4(3) .
C2A C1A C8A C7A -175.3(2) .
Zr1 C1A C8A C7A 115.2(3) .
C2A C1A C8A C9A 3.2(3) .
Zr1 C1A C8A C9A -66.34(16) .
C2A C1A C8A Zr1 69.51(16) .
C13A Zr1 C8A C7A 80.1(2) .
O Zr1 C8A C7A 47.2(2) .
C14B Zr1 C8A C7A -33.5(2) .
C1A Zr1 C8A C7A -128.8(3) .
C1B Zr1 C8A C7A -102.5(2) .
C3B Zr1 C8A C7A -175.05(17) .
C2A Zr1 C8A C7A -166.8(2) .
C3A Zr1 C8A C7A 152.9(2) .
C2B Zr1 C8A C7A -140.04(19) .
C8B Zr1 C8A C7A -75.3(3) .
C9A Zr1 C8A C7A 116.3(3) .
C9B Zr1 C8A C7A 177.6(3) .
C13A Zr1 C8A C9A -36.24(15) .
O Zr1 C8A C9A -69.11(14) .
C14B Zr1 C8A C9A -149.81(14) .
C1A Zr1 C8A C9A 114.91(19) .
C1B Zr1 C8A C9A 141.15(13) .
C3B Zr1 C8A C9A 68.61(17) .
C2A Zr1 C8A C9A 76.84(15) .
C3A Zr1 C8A C9A 36.60(13) .
C2B Zr1 C8A C9A 103.62(14) .
C8B Zr1 C8A C9A 168.34(15) .
C9B Zr1 C8A C9A 61.3(4) .
C13A Zr1 C8A C1A -151.15(14) .
O Zr1 C8A C1A 175.98(13) .
C14B Zr1 C8A C1A 95.28(14) .
C1B Zr1 C8A C1A 26.24(17) .
C3B Zr1 C8A C1A -46.30(18) .
C2A Zr1 C8A C1A -38.07(14) .
C3A Zr1 C8A C1A -78.31(15) .
C2B Zr1 C8A C1A -11.29(16) .
C8B Zr1 C8A C1A 53.4(2) .
C9A Zr1 C8A C1A -114.91(19) .
C9B Zr1 C8A C1A -53.6(4) .
C5A C4A C9A C8A 1.4(3) .
C5A C4A C9A C3A -178.0(3) .
C5A C4A C9A Zr1 88.7(3) .
C7A C8A C9A C4A -1.1(3) .
C1A C8A C9A C4A -179.8(2) .
Zr1 C8A C9A C4A 117.1(2) .
C7A C8A C9A C3A 178.5(2) .
C1A C8A C9A C3A -0.2(3) .
Zr1 C8A C9A C3A -63.34(16) .
C7A C8A C9A Zr1 -118.2(2) .
C1A C8A C9A Zr1 63.13(15) .
C2A C3A C9A C4A 176.6(2) .
Zr1 C3A C9A C4A -116.1(3) .
C2A C3A C9A C8A -2.9(3) .
Zr1 C3A C9A C8A 64.42(16) .
C2A C3A C9A Zr1 -67.27(17) .
C13A Zr1 C9A C4A 29.36(19) .
O Zr1 C9A C4A -3.01(19) .
C14B Zr1 C9A C4A -83.0(2) .
C1A Zr1 C9A C4A -152.2(2) .
C1B Zr1 C9A C4A 179.65(17) .
C3B Zr1 C9A C4A 112.30(19) .
C2A Zr1 C9A C4A 166.6(2) .
C3A Zr1 C9A C4A 129.3(3) .
C2B Zr1 C9A C4A 150.03(18) .
C8A Zr1 C9A C4A -114.6(2) .
C8B Zr1 C9A C4A 109.1(6) .
C9B Zr1 C9A C4A 81.2(2) .
C13A Zr1 C9A C8A 143.99(15) .
O Zr1 C9A C8A 111.63(14) .
C14B Zr1 C9A C8A 31.68(15) .
C1A Zr1 C9A C8A -37.54(13) .
C1B Zr1 C9A C8A -65.72(19) .
C3B Zr1 C9A C8A -133.06(13) .
C2A Zr1 C9A C8A -78.77(15) .
C3A Zr1 C9A C8A -116.0(2) .
C2B Zr1 C9A C8A -95.34(15) .
C8B Zr1 C9A C8A -136.3(5) .
C9B Zr1 C9A C8A -164.13(13) .
C13A Zr1 C9A C3A -99.99(15) .
O Zr1 C9A C3A -132.36(14) .
C14B Zr1 C9A C3A 147.69(14) .
C1A Zr1 C9A C3A 78.48(15) .
C1B Zr1 C9A C3A 50.3(2) .
C3B Zr1 C9A C3A -17.05(16) .
C2A Zr1 C9A C3A 37.25(14) .
C2B Zr1 C9A C3A 20.68(17) .
C8A Zr1 C9A C3A 116.0(2) .
C8B Zr1 C9A C3A -20.2(6) .
C9B Zr1 C9A C3A -48.11(19) .
C3A C2A C10A C12A 130.3(9) .
C1A C2A C10A C12A -51.3(9) .
Zr1 C2A C10A C12A -137.9(9) .
C3A C2A C10A C11A -7.6(5) .
C1A C2A C10A C11A 170.8(4) .
Zr1 C2A C10A C11A 84.2(4) .
C3A C2A C10A C11C 146.7(11) .
C1A C2A C10A C11C -34.9(11) .
Zr1 C2A C10A C11C -121.5(11) .
C3A C2A C10A C10B -107.5(3) .
C1A C2A C10A C10B 70.9(3) .
Zr1 C2A C10A C10B -15.7(3) .
C3A C2A C10A C12C 29.0(5) .
C1A C2A C10A C12C -152.6(4) .
Zr1 C2A C10A C12C 120.8(4) .
Zr1 O C13A C14A -178.6(2) .
C14B Zr1 C13A O 4.33(16) .
C1A Zr1 C13A O -102.58(15) .
C1B Zr1 C13A O 100.66(14) .
C3B Zr1 C13A O 139.50(14) .
C2A Zr1 C13A O -138.51(13) .
C3A Zr1 C13A O -132.90(14) .
C2B Zr1 C13A O 139.99(13) .
C8A Zr1 C13A O -82.16(14) .
C8B Zr1 C13A O 86.73(13) .
C9A Zr1 C13A O -100.93(14) .
C9B Zr1 C13A O 109.23(14) .
O Zr1 C13A C14A 176.3(6) .
C14B Zr1 C13A C14A -179.4(5) .
C1A Zr1 C13A C14A 73.7(5) .
C1B Zr1 C13A C14A -83.1(5) .
C3B Zr1 C13A C14A -44.2(5) .
C2A Zr1 C13A C14A 37.8(5) .
C3A Zr1 C13A C14A 43.4(5) .
C2B Zr1 C13A C14A -43.7(6) .
C8A Zr1 C13A C14A 94.1(5) .
C8B Zr1 C13A C14A -97.0(5) .
C9A Zr1 C13A C14A 75.3(5) .
C9B Zr1 C13A C14A -74.5(5) .
O C13A C14A C19A -174.9(2) .
Zr1 C13A C14A C19A 9.4(6) .
O C13A C14A C15A 5.2(4) .
Zr1 C13A C14A C15A -170.5(4) .
C19A C14A C15A C16A -0.7(4) .
C13A C14A C15A C16A 179.2(2) .
C14A C15A C16A C17A 1.1(4) .
C15A C16A C17A C18A -0.2(4) .
C16A C17A C18A C19A -1.2(4) .
C17A C18A C19A C14A 1.6(4) .
C15A C14A C19A C18A -0.7(3) .
C13A C14A C19A C18A 179.5(2) .
C13A Zr1 C1B C2B 87.85(18) .
O Zr1 C1B C2B 131.03(14) .
C14B Zr1 C1B C2B -159.12(16) .
C1A Zr1 C1B C2B -74.86(15) .
C3B Zr1 C1B C2B 37.01(14) .
C2A Zr1 C1B C2B -41.90(15) .
C3A Zr1 C1B C2B -23.82(18) .
C8A Zr1 C1B C2B -88.79(16) .
C8B Zr1 C1B C2B 114.1(2) .
C9A Zr1 C1B C2B -52.4(2) .
C9B Zr1 C1B C2B 77.41(16) .
C13A Zr1 C1B C8B -26.23(18) .
O Zr1 C1B C8B 16.95(17) .
C14B Zr1 C1B C8B 86.80(14) .
C1A Zr1 C1B C8B 171.06(14) .
C3B Zr1 C1B C8B -77.07(15) .
C2A Zr1 C1B C8B -155.98(14) .
C3A Zr1 C1B C8B -137.90(14) .
C2B Zr1 C1B C8B -114.1(2) .
C8A Zr1 C1B C8B 157.13(13) .
C9A Zr1 C1B C8B -166.44(14) .
C9B Zr1 C1B C8B -36.67(13) .
C8B C1B C2B C3B 5.0(3) .
Zr1 C1B C2B C3B -64.99(17) .
C8B C1B C2B C10B -176.9(2) .
Zr1 C1B C2B C10B 113.2(3) .
C8B C1B C2B Zr1 69.97(16) .
C13A Zr1 C2B C1B -116.32(16) .
O Zr1 C2B C1B -80.50(18) .
C14B Zr1 C2B C1B 21.64(17) .
C1A Zr1 C2B C1B 105.53(16) .
C3B Zr1 C2B C1B -115.4(2) .
C2A Zr1 C2B C1B 134.56(17) .
C3A Zr1 C2B C1B 159.63(16) .
C8A Zr1 C2B C1B 111.64(15) .
C8B Zr1 C2B C1B -37.50(14) .
C9A Zr1 C2B C1B 148.73(14) .
C9B Zr1 C2B C1B -77.77(16) .
C13A Zr1 C2B C3B -0.91(19) .
O Zr1 C2B C3B 34.9(2) .
C14B Zr1 C2B C3B 137.05(15) .
C1A Zr1 C2B C3B -139.06(16) .
C1B Zr1 C2B C3B 115.4(2) .
C2A Zr1 C2B C3B -110.03(16) .
C3A Zr1 C2B C3B -84.96(16) .
C8A Zr1 C2B C3B -132.95(15) .
C8B Zr1 C2B C3B 77.90(16) .
C9A Zr1 C2B C3B -95.86(16) .
C9B Zr1 C2B C3B 37.64(14) .
C13A Zr1 C2B C10B 121.20(19) .
O Zr1 C2B C10B 157.02(16) .
C14B Zr1 C2B C10B -100.84(19) .
C1A Zr1 C2B C10B -16.95(19) .
C1B Zr1 C2B C10B -122.5(3) .
C3B Zr1 C2B C10B 122.1(3) .
C2A Zr1 C2B C10B 12.08(18) .
C3A Zr1 C2B C10B 37.15(19) .
C8A Zr1 C2B C10B -10.8(2) .
C8B Zr1 C2B C10B -160.0(2) .
C9A Zr1 C2B C10B 26.3(2) .
C9B Zr1 C2B C10B 159.8(2) .
C1B C2B C3B C9B -5.5(3) .
C10B C2B C3B C9B 176.4(2) .
Zr1 C2B C3B C9B -70.49(16) .
C1B C2B C3B Zr1 65.03(17) .
C10B C2B C3B Zr1 -113.1(3) .
C13A Zr1 C3B C2B 179.23(16) .
O Zr1 C3B C2B -157.98(14) .
C14B Zr1 C3B C2B -57.52(19) .
C1A Zr1 C3B C2B 44.32(17) .
C1B Zr1 C3B C2B -36.67(15) .
C2A Zr1 C3B C2B 62.39(16) .
C3A Zr1 C3B C2B 94.45(16) .
C8A Zr1 C3B C2B 69.09(19) .
C8B Zr1 C3B C2B -77.04(16) .
C9A Zr1 C3B C2B 103.48(16) .
C9B Zr1 C3B C2B -113.6(2) .
C13A Zr1 C3B C9B -67.21(14) .
O Zr1 C3B C9B -44.42(15) .
C14B Zr1 C3B C9B 56.04(17) .
C1A Zr1 C3B C9B 157.89(13) .
C1B Zr1 C3B C9B 76.89(15) .
C2A Zr1 C3B C9B 175.95(15) .
C3A Zr1 C3B C9B -151.99(14) .
C2B Zr1 C3B C9B 113.6(2) .
C8A Zr1 C3B C9B -177.34(13) .
C8B Zr1 C3B C9B 36.52(13) .
C9A Zr1 C3B C9B -142.95(13) .
C9B C4B C5B C6B 0.7(4) .
C4B C5B C6B C7B 0.0(4) .
C5B C6B C7B C8B -1.2(4) .
C6B C7B C8B C1B -178.3(3) .
C6B C7B C8B C9B 1.7(3) .
C6B C7B C8B Zr1 90.4(3) .
C2B C1B C8B C7B 177.4(2) .
Zr1 C1B C8B C7B -114.0(3) .
C2B C1B C8B C9B -2.6(3) .
Zr1 C1B C8B C9B 66.00(16) .
C2B C1B C8B Zr1 -68.59(17) .
C13A Zr1 C8B C7B -70.9(2) .
O Zr1 C8B C7B -37.8(2) .
C14B Zr1 C8B C7B 42.5(2) .
C1A Zr1 C8B C7B 117.8(2) .
C1B Zr1 C8B C7B 129.0(3) .
C3B Zr1 C8B C7B -152.6(2) .
C2A Zr1 C8B C7B 157.69(19) .
C3A Zr1 C8B C7B -166.01(18) .
C2B Zr1 C8B C7B 166.5(2) .
C8A Zr1 C8B C7B 84.8(3) .
C9A Zr1 C8B C7B -149.1(5) .
C9B Zr1 C8B C7B -115.8(3) .
C13A Zr1 C8B C1B 160.10(14) .
O Zr1 C8B C1B -166.74(13) .
C14B Zr1 C8B C1B -86.46(14) .
C1A Zr1 C8B C1B -11.17(17) .
C3B Zr1 C8B C1B 78.42(15) .
C2A Zr1 C8B C1B 28.71(16) .
C3A Zr1 C8B C1B 65.01(18) .
C2B Zr1 C8B C1B 37.50(14) .
C8A Zr1 C8B C1B -44.2(2) .
C9A Zr1 C8B C1B 81.9(6) .
C9B Zr1 C8B C1B 115.3(2) .
C13A Zr1 C8B C9B 44.84(15) .
O Zr1 C8B C9B 78.00(14) .
C14B Zr1 C8B C9B 158.28(15) .
C1A Zr1 C8B C9B -126.43(14) .
C1B Zr1 C8B C9B -115.3(2) .
C3B Zr1 C8B C9B -36.84(13) .
C2A Zr1 C8B C9B -86.55(15) .
C3A Zr1 C8B C9B -50.25(19) .
C2B Zr1 C8B C9B -77.76(15) .
C8A Zr1 C8B C9B -159.46(15) .
C9A Zr1 C8B C9B -33.4(6) .
C5B C4B C9B C3B 179.5(3) .
C5B C4B C9B C8B -0.1(3) .
C5B C4B C9B Zr1 -88.2(3) .
C2B C3B C9B C4B -175.8(2) .
Zr1 C3B C9B C4B 115.6(3) .
C2B C3B C9B C8B 3.8(3) .
Zr1 C3B C9B C8B -64.83(15) .
C2B C3B C9B Zr1 68.66(16) .
C7B C8B C9B C4B -1.1(3) .
C1B C8B C9B C4B 178.9(2) .
Zr1 C8B C9B C4B -117.5(2) .
C7B C8B C9B C3B 179.3(2) .
C1B C8B C9B C3B -0.8(3) .
Zr1 C8B C9B C3B 62.81(16) .
C7B C8B C9B Zr1 116.4(2) .
C1B C8B C9B Zr1 -63.59(16) .
C13A Zr1 C9B C4B -19.9(2) .
O Zr1 C9B C4B 11.0(2) .
C14B Zr1 C9B C4B 92.6(2) .
C1A Zr1 C9B C4B -162.29(18) .
C1B Zr1 C9B C4B 152.1(2) .
C3B Zr1 C9B C4B -129.4(3) .
C2A Zr1 C9B C4B -133.81(19) .
C3A Zr1 C9B C4B -97.9(2) .
C2B Zr1 C9B C4B -167.4(2) .
C8A Zr1 C9B C4B -120.0(4) .
C8B Zr1 C9B C4B 115.1(3) .
C9A Zr1 C9B C4B -71.6(2) .
C13A Zr1 C9B C3B 109.50(15) .
O Zr1 C9B C3B 140.37(14) .
C14B Zr1 C9B C3B -138.03(14) .
C1A Zr1 C9B C3B -32.92(19) .
C1B Zr1 C9B C3B -78.55(15) .
C2A Zr1 C9B C3B -4.44(16) .
C3A Zr1 C9B C3B 31.43(16) .
C2B Zr1 C9B C3B -37.99(14) .
C8A Zr1 C9B C3B 9.4(5) .
C8B Zr1 C9B C3B -115.6(2) .
C9A Zr1 C9B C3B 57.73(19) .
C13A Zr1 C9B C8B -134.95(15) .
O Zr1 C9B C8B -104.07(14) .
C14B Zr1 C9B C8B -22.48(16) .
C1A Zr1 C9B C8B 82.63(17) .
C1B Zr1 C9B C8B 37.00(14) .
C3B Zr1 C9B C8B 115.6(2) .
C2A Zr1 C9B C8B 111.11(15) .
C3A Zr1 C9B C8B 146.98(14) .
C2B Zr1 C9B C8B 77.56(15) .
C8A Zr1 C9B C8B 125.0(4) .
C9A Zr1 C9B C8B 173.28(13) .
C1B C2B C10B C12D 118.1(4) .
C3B C2B C10B C12D -64.1(4) .
Zr1 C2B C10B C12D -152.9(3) .
C1B C2B C10B C12B 23.1(4) .
C3B C2B C10B C12B -159.1(3) .
Zr1 C2B C10B C12B 112.1(3) .
C1B C2B C10B C11B 145.9(3) .
C3B C2B C10B C11B -36.3(4) .
Zr1 C2B C10B C11B -125.1(3) .
C1B C2B C10B C10A -113.4(3) .
C3B C2B C10B C10A 64.5(3) .
Zr1 C2B C10B C10A -24.4(3) .
C1B C2B C10B C11D -19.2(5) .
C3B C2B C10B C11D 158.6(4) .
Zr1 C2B C10B C11D 69.8(5) .
C12A C10A C10B C12D -85.0(10) .
C2A C10A C10B C12D 153.6(5) .
C11A C10A C10B C12D 32.2(6) .
C11C C10A C10B C12D -89.8(11) .
C12C C10A C10B C12D 25.9(7) .
C12A C10A C10B C2B 147.0(8) .
C2A C10A C10B C2B 25.6(3) .
C11A C10A C10B C2B -95.8(3) .
C11C C10A C10B C2B 142.3(9) .
C12C C10A C10B C2B -102.1(4) .
C12A C10A C10B C12B 17.2(9) .
C2A C10A C10B C12B -104.3(3) .
C11A C10A C10B C12B 134.4(4) .
C11C C10A C10B C12B 12.4(10) .
C12C C10A C10B C12B 128.0(5) .
C12A C10A C10B C11B -99.6(9) .
C2A C10A C10B C11B 138.9(3) .
C11A C10A C10B C11B 17.6(4) .
C11C C10A C10B C11B -104.4(10) .
C12C C10A C10B C11B 11.2(5) .
C12A C10A C10B C11D 25.5(9) .
C2A C10A C10B C11D -96.0(3) .
C11A C10A C10B C11D 142.7(4) .
C11C C10A C10B C11D 20.7(10) .
C12C C10A C10B C11D 136.3(5) .
C13A Zr1 C14B C15B 18.1(2) .
O Zr1 C14B C15B 20.45(18) .
C1A Zr1 C14B C15B 152.0(2) .
C1B Zr1 C14B C15B -111.8(2) .
C3B Zr1 C14B C15B -94.8(2) .
C2A Zr1 C14B C15B 160.66(18) .
C3A Zr1 C14B C15B 126.47(19) .
C2B Zr1 C14B C15B -123.45(19) .
C8A Zr1 C14B C15B 119.21(19) .
C8B Zr1 C14B C15B -78.83(19) .
C9A Zr1 C14B C15B 102.79(19) .
C9B Zr1 C14B C15B -66.9(2) .
C13A Zr1 C14B C19B -168.3(2) .
O Zr1 C14B C19B -165.9(2) .
C1A Zr1 C14B C19B -34.4(2) .
C1B Zr1 C14B C19B 61.8(2) .
C3B Zr1 C14B C19B 78.9(2) .
C2A Zr1 C14B C19B -25.7(2) .
C3A Zr1 C14B C19B -59.9(2) .
C2B Zr1 C14B C19B 50.2(2) .
C8A Zr1 C14B C19B -67.2(2) .
C8B Zr1 C14B C19B 94.8(2) .
C9A Zr1 C14B C19B -83.6(2) .
C9B Zr1 C14B C19B 106.8(2) .
C19B C14B C15B C16B -1.0(4) .
Zr1 C14B C15B C16B 173.18(19) .
C14B C15B C16B C17B 0.1(4) .
C15B C16B C17B C18B 0.9(4) .
C16B C17B C18B C19B -0.9(4) .
C17B C18B C19B C14B -0.1(5) .
C15B C14B C19B C18B 1.0(4) .
Zr1 C14B C19B C18B -173.0(2) .
C12A C10A C11A C11B 92.3(9) .
C2A C10A C11A C11B -133.3(4) .
C11C C10A C11A C11B 74.9(12) .
C10B C10A C11A C11B -17.5(4) .
C12C C10A C11A C11B 153.6(9) .
C12D C10B C11B C11A -164.9(18) .
C2B C10B C11B C11A 98.6(4) .
C12B C10B C11B C11A -141.5(4) .
C10A C10B C11B C11A -17.2(4) .
C11D C10B C11B C11A -96.7(6) .
C10A C11A C11B C10B 17.7(4) .
C12A C10A C11C C11D 175(6) .
C2A C10A C11C C11D 97.1(8) .
C11A C10A C11C C11D -109.1(10) .
C10B C10A C11C C11D -21.2(9) .
C12C C10A C11C C11D -147.8(8) .
C10A C11C C11D C10B 21.0(8) .
C12D C10B C11D C11C 90.1(10) .
C2B C10B C11D C11C -132.9(10) .
C12B C10B C11D C11C 148.4(11) .
C11B C10B C11D C11C 64.1(11) .
C10A C10B C11D C11C -20.7(10) .
C101 N100 C101 C102 -167.6(3) 2
C101 N100 C101 C102 58.2(3) 3
